data_4515046
loop_
_publ_author_name
'Hirai, Haru'
'Takano, Shinjiro'
'Tsukuda, Tatsuya'

_publ_section_title
;
 Synthesis of Trimetallic (HPd@M<sub>2</sub>Au<sub>8</sub>)<sup>3+</sup>
 Superatoms (M = Ag, Cu) via Hydride-Mediated Regioselective Doping to
 (Pd@Au<sub>8</sub>)<sup>2</sup>.
;
_journal_issue 4
_journal_name_full 'ACS omega'
_journal_page_first 7070
_journal_page_last 7075
_journal_paper_doi 10.1021/acsomega.9b00575
_journal_volume 4
_journal_year 2019
_chemical_formula_sum 'C150 H134 Ag2 Au8 Cl2 O P8 Pd'
_chemical_formula_weight 4169.10
_space_group_crystal_system monoclinic
_space_group_IT_number 14
_space_group_name_Hall '-P 2ybc'
_space_group_name_H-M_alt 'P 1 21/c 1'
_symmetry_space_group_name_Hall '-P 2ybc'
_symmetry_space_group_name_H-M 'P 1 21/c 1'
_atom_sites_solution_hydrogens geom
_audit_creation_method SHELXL-2018/3
_cell_angle_alpha 90
_cell_angle_beta 97.785(3)
_cell_angle_gamma 90
_cell_formula_units_Z 4
_cell_length_a 22.158(3)
_cell_length_b 18.750(2)
_cell_length_c 34.486(5)
_cell_measurement_reflns_used 39118
_cell_measurement_temperature 93(2)
_cell_measurement_theta_max 25.4
_cell_measurement_theta_min 2.5
_cell_volume 14196(3)
_computing_structure_refinement 'SHELXL-2018/3 (Sheldrick, 2018)'
_diffrn_ambient_temperature 93(2)
_diffrn_detector_area_resol_mean 28.5714
_diffrn_measured_fraction_theta_full 0.999
_diffrn_measured_fraction_theta_max 0.997
_diffrn_measurement_device_type 'Rigaku AFC11 with Saturn724+'
_diffrn_measurement_method \w
_diffrn_radiation_type MoK\a
_diffrn_radiation_wavelength 0.71075
_diffrn_reflns_av_R_equivalents 0.1187
_diffrn_reflns_av_unetI/netI 0.0748
_diffrn_reflns_Laue_measured_fraction_full 0.999
_diffrn_reflns_Laue_measured_fraction_max 0.997
_diffrn_reflns_limit_h_max 26
_diffrn_reflns_limit_h_min -26
_diffrn_reflns_limit_k_max 22
_diffrn_reflns_limit_k_min -22
_diffrn_reflns_limit_l_max 41
_diffrn_reflns_limit_l_min -41
_diffrn_reflns_number 203206
_diffrn_reflns_point_group_measured_fraction_full 0.999
_diffrn_reflns_point_group_measured_fraction_max 0.997
_diffrn_reflns_theta_full 25.242
_diffrn_reflns_theta_max 25.374
_diffrn_reflns_theta_min 2.333
_diffrn_source 'Rotating anode'
_exptl_absorpt_coefficient_mu 8.802
_exptl_absorpt_correction_T_max 0.818
_exptl_absorpt_correction_T_min 0.530
_exptl_absorpt_correction_type numerical
_exptl_absorpt_process_details 'NUMABS (Rigaku, 1999)'
_exptl_crystal_colour Red
_exptl_crystal_density_diffrn 1.951
_exptl_crystal_description Platelet
_exptl_crystal_F_000 7872
_exptl_crystal_size_max 0.08
_exptl_crystal_size_mid 0.07
_exptl_crystal_size_min 0.02
_refine_diff_density_max 1.647
_refine_diff_density_min -2.655
_refine_diff_density_rms 0.232
_refine_ls_extinction_method none
_refine_ls_goodness_of_fit_ref 1.283
_refine_ls_hydrogen_treatment constr
_refine_ls_matrix_type full
_refine_ls_number_parameters 1226
_refine_ls_number_reflns 25988
_refine_ls_number_restraints 237
_refine_ls_restrained_S_all 1.280
_refine_ls_R_factor_all 0.0965
_refine_ls_R_factor_gt 0.0899
_refine_ls_shift/su_max 0.001
_refine_ls_shift/su_mean 0.000
_refine_ls_structure_factor_coef Fsqd
_refine_ls_weighting_details 'w=1/[\s^2^(Fo^2^)+(0.0174P)^2^+325.9174P] where P=(Fo^2^+2Fc^2^)/3'
_refine_ls_weighting_scheme calc
_refine_ls_wR_factor_gt 0.1626
_refine_ls_wR_factor_ref 0.1656
_reflns_Friedel_coverage 0.000
_reflns_number_gt 24300
_reflns_number_total 25988
_reflns_threshold_expression 'I > 2\s(I)'
_cod_data_source_file ao9b00575_si_002.cif
_cod_data_source_block shelxs_sq
_cod_depositor_comments
;
The following automatic conversions were performed:

'_exptl_absorpt_correction_type' value 'Numerical' changed to
'numerical' according to
/home/data/users/saulius/crontab/automatic-downloads/current/ACS/lib/dictionaries/cif_core.dic
dictionary named 'cif_core.dic' version 2.4.2 from 2011-04-26.

Automatic conversion script
Id: cif_fix_values 4973 2017-02-22 13:04:09Z antanas 
;
_cod_database_code 4515046
_shelx_shelxl_version_number 2018/3
_shelx_space_group_comment
;
The symmetry employed for this shelxl refinement is uniquely defined
by the following loop, which should always be used as a source of
symmetry information in preference to the above space-group names.
They are only intended as comments.
;

loop_
_space_group_symop_operation_xyz
'x, y, z'
'-x, y+1/2, -z+1/2'
'-x, -y, -z'
'x, -y-1/2, z-1/2'

loop_
_atom_site_label
_atom_site_type_symbol
_atom_site_fract_x
_atom_site_fract_y
_atom_site_fract_z
_atom_site_U_iso_or_equiv
_atom_site_adp_type
_atom_site_occupancy
_atom_site_site_symmetry_order
_atom_site_calc_flag
_atom_site_refinement_flags_posn
_atom_site_refinement_flags_adp
Au1 Au 0.25379(3) 0.29797(3) 0.44004(2) 0.03241(15) Uani 1 1 d . .
Au2 Au 0.25203(3) 0.43641(3) 0.39881(2) 0.03422(15) Uani 1 1 d . .
Au3 Au 0.33602(3) 0.42826(3) 0.34394(2) 0.03553(16) Uani 1 1 d . .
Au4 Au 0.39278(3) 0.29523(3) 0.34873(2) 0.03481(15) Uani 1 1 d . .
Au5 Au 0.34525(3) 0.20995(3) 0.40634(2) 0.03057(14) Uani 1 1 d . .
Au6 Au 0.21555(3) 0.19287(3) 0.37841(2) 0.03544(16) Uani 1 1 d . .
Au7 Au 0.16050(3) 0.33330(4) 0.36801(2) 0.03802(16) Uani 1 1 d . .
Au8 Au 0.26881(3) 0.31850(4) 0.28847(2) 0.03970(17) Uani 1 1 d . .
Ag1 Ag 0.36607(6) 0.36622(6) 0.42257(3) 0.0317(3) Uani 1 1 d . .
Ag2 Ag 0.30507(6) 0.18800(7) 0.32586(3) 0.0363(3) Uani 1 1 d . .
Pd1 Pd 0.27901(6) 0.31139(6) 0.36654(3) 0.0299(3) Uani 1 1 d . .
Cl1 Cl 0.4395(2) 0.4102(3) 0.47476(14) 0.0536(12) Uani 1 1 d . .
Cl2 Cl 0.3263(3) 0.0822(3) 0.29034(16) 0.0743(17) Uani 1 1 d . .
P1 P 0.2422(2) 0.2888(2) 0.50559(11) 0.0336(10) Uani 1 1 d . .
P2 P 0.2215(2) 0.5451(2) 0.41996(13) 0.0366(10) Uani 1 1 d . .
P3 P 0.3689(2) 0.5330(2) 0.31907(13) 0.0406(11) Uani 1 1 d . .
P4 P 0.4916(2) 0.2980(2) 0.33518(13) 0.0384(10) Uani 1 1 d . .
P5 P 0.4067(2) 0.1262(2) 0.44026(12) 0.0318(9) Uani 1 1 d . .
P6 P 0.1630(2) 0.0859(3) 0.37157(14) 0.0432(11) Uani 1 1 d . .
P7 P 0.0582(2) 0.3571(3) 0.35854(14) 0.0433(11) Uani 1 1 d . .
P8 P 0.2411(2) 0.3172(3) 0.22216(13) 0.0468(12) Uani 1 1 d . .
C1A C 0.3118(4) 0.2870(6) 0.5400(2) 0.039(4) Uani 1 1 d G .
C1B C 0.3655(5) 0.2649(6) 0.5270(2) 0.046(4) Uani 1 1 d G .
H1B H 0.365015 0.248979 0.500798 0.055 Uiso 1 1 calc R U
C1C C 0.4199(4) 0.2660(6) 0.5523(3) 0.048(5) Uani 1 1 d G .
H1C H 0.456612 0.250901 0.543453 0.057 Uiso 1 1 calc R U
C1D C 0.4206(4) 0.2892(6) 0.5907(3) 0.043(4) Uani 1 1 d G .
H1D H 0.457831 0.290020 0.607988 0.052 Uiso 1 1 calc R U
C1E C 0.3670(5) 0.3113(6) 0.6037(2) 0.039(4) Uani 1 1 d G .
H1E H 0.367454 0.327217 0.629869 0.047 Uiso 1 1 calc R U
C1F C 0.3125(4) 0.3102(5) 0.5783(3) 0.034(4) Uani 1 1 d G .
H1F H 0.275857 0.325296 0.587215 0.041 Uiso 1 1 calc R U
C1G C 0.1991(5) 0.2097(5) 0.5175(3) 0.039(4) Uani 1 1 d G .
C1H C 0.1598(5) 0.1784(6) 0.4875(2) 0.048(5) Uani 1 1 d G .
H1H H 0.157026 0.196818 0.461618 0.057 Uiso 1 1 calc R U
C1I C 0.1247(5) 0.1200(6) 0.4952(3) 0.052(5) Uani 1 1 d G .
H1I H 0.097850 0.098578 0.474689 0.063 Uiso 1 1 calc R U
C1J C 0.1288(5) 0.0930(5) 0.5330(3) 0.056(5) Uani 1 1 d G .
H1J H 0.104774 0.053145 0.538335 0.067 Uiso 1 1 calc R U
C1K C 0.1681(6) 0.1244(6) 0.5631(3) 0.056(5) Uani 1 1 d G .
H1K H 0.170874 0.105952 0.588910 0.067 Uiso 1 1 calc R U
C1L C 0.2032(5) 0.1828(6) 0.5553(3) 0.045(4) Uani 1 1 d G .
H1L H 0.230051 0.204193 0.575840 0.054 Uiso 1 1 calc R U
C1M C 0.2031(5) 0.3643(5) 0.5248(3) 0.045(5) Uani 1 1 d G .
C1N C 0.2310(4) 0.4308(6) 0.5266(3) 0.045(4) Uani 1 1 d G .
H1N H 0.267962 0.437374 0.515955 0.054 Uiso 1 1 calc R U
C1O C 0.2049(6) 0.4877(5) 0.5442(4) 0.066(6) Uani 1 1 d G .
H1O H 0.224049 0.533165 0.545451 0.080 Uiso 1 1 calc R U
C1P C 0.1509(6) 0.4781(6) 0.5598(3) 0.066(6) Uani 1 1 d G .
H1P H 0.133087 0.516986 0.571793 0.079 Uiso 1 1 calc R U
C1Q C 0.1230(5) 0.4116(8) 0.5579(3) 0.063(6) Uani 1 1 d G .
H1Q H 0.086038 0.405016 0.568637 0.076 Uiso 1 1 calc R U
C1R C 0.1491(5) 0.3547(6) 0.5404(3) 0.049(5) Uani 1 1 d G .
H1R H 0.129951 0.309224 0.539141 0.058 Uiso 1 1 calc R U
C2A C 0.1452(4) 0.5449(5) 0.4339(3) 0.036(4) Uani 1 1 d G .
C2B C 0.1247(5) 0.4820(4) 0.4489(3) 0.039(4) Uani 1 1 d G .
H2B H 0.148428 0.439793 0.449165 0.046 Uiso 1 1 calc R U
C2C C 0.0693(5) 0.4808(5) 0.4637(3) 0.034(4) Uani 1 1 d G .
H2C H 0.055237 0.437840 0.473970 0.041 Uiso 1 1 calc R U
C2D C 0.0345(4) 0.5426(6) 0.4634(3) 0.050(5) Uani 1 1 d G .
H2D H -0.003327 0.541775 0.473438 0.060 Uiso 1 1 calc R U
C2E C 0.0551(5) 0.6055(5) 0.4483(3) 0.050(5) Uani 1 1 d G .
H2E H 0.031299 0.647663 0.448101 0.060 Uiso 1 1 calc R U
C2F C 0.1104(5) 0.6066(4) 0.4336(3) 0.045(5) Uani 1 1 d G .
H2F H 0.124490 0.649617 0.423296 0.054 Uiso 1 1 calc R U
C2G C 0.2685(5) 0.5788(6) 0.4628(3) 0.044(4) Uani 1 1 d G .
C2H C 0.3248(5) 0.5468(5) 0.4737(3) 0.046(4) Uani 1 1 d G .
H2H H 0.338547 0.510426 0.457857 0.055 Uiso 1 1 calc R U
C2I C 0.3610(4) 0.5680(6) 0.5079(3) 0.051(4) Uani 1 1 d G .
H2I H 0.399487 0.546141 0.515334 0.062 Uiso 1 1 calc R U
C2J C 0.3409(5) 0.6212(6) 0.5311(3) 0.054(5) Uani 1 1 d G .
H2J H 0.365619 0.635744 0.554409 0.065 Uiso 1 1 calc R U
C2K C 0.2846(5) 0.6533(6) 0.5201(3) 0.055(5) Uani 1 1 d G .
H2K H 0.270812 0.689631 0.536008 0.066 Uiso 1 1 calc R U
C2L C 0.2484(4) 0.6320(6) 0.4860(3) 0.048(4) Uani 1 1 d G .
H2L H 0.209871 0.653917 0.478531 0.057 Uiso 1 1 calc R U
C2M C 0.2166(6) 0.6180(5) 0.3839(3) 0.044(4) Uani 1 1 d G .
C2N C 0.2362(5) 0.6870(6) 0.3933(3) 0.049(4) Uani 1 1 d G .
H2N H 0.257535 0.697052 0.418545 0.058 Uiso 1 1 calc R U
C2O C 0.2246(6) 0.7413(5) 0.3659(4) 0.060(5) Uani 1 1 d G .
H2O H 0.238039 0.788505 0.372378 0.072 Uiso 1 1 calc R U
C2P C 0.1934(7) 0.7266(6) 0.3291(4) 0.073(6) Uani 1 1 d G .
H2P H 0.185531 0.763738 0.310315 0.087 Uiso 1 1 calc R U
C2Q C 0.1738(7) 0.6576(7) 0.3196(3) 0.094(9) Uani 1 1 d G .
H2Q H 0.152519 0.647518 0.294419 0.112 Uiso 1 1 calc R U
C2R C 0.1854(7) 0.6032(5) 0.3470(4) 0.072(7) Uani 1 1 d G .
H2R H 0.172014 0.556063 0.340587 0.086 Uiso 1 1 calc R U
C3A C 0.3789(5) 0.6045(5) 0.3546(3) 0.036(4) Uani 1 1 d G .
C3B C 0.4072(5) 0.5864(5) 0.3918(3) 0.045(4) Uani 1 1 d G .
H3B H 0.416794 0.538035 0.397975 0.054 Uiso 1 1 calc R U
C3C C 0.4216(5) 0.6392(7) 0.4198(3) 0.057(5) Uani 1 1 d G .
H3C H 0.441020 0.626876 0.445173 0.068 Uiso 1 1 calc R U
C3D C 0.4077(6) 0.7101(6) 0.4107(3) 0.058(6) Uani 1 1 d G .
H3D H 0.417486 0.746122 0.429851 0.070 Uiso 1 1 calc R U
C3E C 0.3793(6) 0.7281(4) 0.3736(4) 0.054(5) Uani 1 1 d G .
H3E H 0.369728 0.776528 0.367330 0.065 Uiso 1 1 calc R U
C3F C 0.3649(5) 0.6753(6) 0.3455(3) 0.046(5) Uani 1 1 d G .
H3F H 0.345502 0.687688 0.320130 0.056 Uiso 1 1 calc R U
C3G C 0.3151(6) 0.5630(7) 0.2773(3) 0.052(5) Uani 1 1 d G .
C3H C 0.2559(7) 0.5369(7) 0.2733(4) 0.067(6) Uani 1 1 d G .
H3H H 0.243474 0.506664 0.292852 0.081 Uiso 1 1 calc R U
C3I C 0.2149(6) 0.5551(9) 0.2407(5) 0.097(9) Uani 1 1 d G .
H3I H 0.174369 0.537217 0.237922 0.117 Uiso 1 1 calc R U
C3J C 0.2330(8) 0.5993(10) 0.2121(4) 0.113(11) Uani 1 1 d G .
H3J H 0.204975 0.611725 0.189758 0.135 Uiso 1 1 calc R U
C3K C 0.2923(9) 0.6254(9) 0.2161(4) 0.104(10) Uani 1 1 d G .
H3K H 0.304687 0.655680 0.196525 0.125 Uiso 1 1 calc R U
C3L C 0.3333(6) 0.6073(7) 0.2487(4) 0.067(6) Uani 1 1 d G .
H3L H 0.373794 0.625129 0.251455 0.080 Uiso 1 1 calc R U
C3M C 0.4415(5) 0.5316(6) 0.2988(3) 0.051(5) Uani 1 1 d G .
C3N C 0.4812(6) 0.5893(5) 0.3018(3) 0.058(6) Uani 1 1 d G .
H3N H 0.474574 0.628557 0.318113 0.070 Uiso 1 1 calc R U
C3O C 0.5307(5) 0.5895(5) 0.2810(4) 0.060(6) Uani 1 1 d G .
H3O H 0.557874 0.629003 0.283031 0.072 Uiso 1 1 calc R U
C3P C 0.5405(5) 0.5321(6) 0.2571(4) 0.065(7) Uani 1 1 d G .
H3P H 0.574317 0.532264 0.242892 0.079 Uiso 1 1 calc R U
C3Q C 0.5008(6) 0.4744(5) 0.2541(3) 0.062(6) Uani 1 1 d G .
H3Q H 0.507460 0.435078 0.237835 0.074 Uiso 1 1 calc R U
C3R C 0.4513(6) 0.4741(6) 0.2750(4) 0.059(6) Uani 1 1 d G .
H3R H 0.424159 0.434630 0.272916 0.071 Uiso 1 1 calc R U
C4A C 0.4976(5) 0.2916(6) 0.2830(2) 0.042(4) Uani 1 1 d G .
C4B C 0.5541(4) 0.2827(6) 0.2704(3) 0.050(5) Uani 1 1 d G .
H4B H 0.589918 0.280990 0.288955 0.060 Uiso 1 1 calc R U
C4C C 0.5581(5) 0.2761(6) 0.2307(3) 0.055(5) Uani 1 1 d G .
H4C H 0.596746 0.270016 0.222098 0.066 Uiso 1 1 calc R U
C4D C 0.5057(7) 0.2786(6) 0.2036(2) 0.054(6) Uani 1 1 d G .
H4D H 0.508456 0.274109 0.176466 0.064 Uiso 1 1 calc R U
C4E C 0.4492(5) 0.2875(6) 0.2162(3) 0.060(6) Uani 1 1 d G .
H4E H 0.413337 0.289174 0.197689 0.071 Uiso 1 1 calc R U
C4F C 0.4451(4) 0.2940(6) 0.2559(3) 0.044(5) Uani 1 1 d G .
H4F H 0.406508 0.300147 0.264545 0.053 Uiso 1 1 calc R U
C4G C 0.5413(5) 0.2245(5) 0.3538(3) 0.045(5) Uani 1 1 d G .
C4H C 0.5252(4) 0.1560(6) 0.3408(3) 0.043(4) Uani 1 1 d G .
H4H H 0.487959 0.148259 0.324159 0.052 Uiso 1 1 calc R U
C4I C 0.5636(6) 0.0989(4) 0.3521(3) 0.054(5) Uani 1 1 d G .
H4I H 0.552583 0.052122 0.343182 0.064 Uiso 1 1 calc R U
C4J C 0.6181(5) 0.1102(6) 0.3764(3) 0.051(5) Uani 1 1 d G .
H4J H 0.644359 0.071209 0.384078 0.061 Uiso 1 1 calc R U
C4K C 0.6343(4) 0.1787(7) 0.3893(3) 0.054(5) Uani 1 1 d G .
H4K H 0.671511 0.186433 0.405952 0.065 Uiso 1 1 calc R U
C4L C 0.5959(5) 0.2358(5) 0.3780(3) 0.049(5) Uani 1 1 d G .
H4L H 0.606888 0.282571 0.386929 0.058 Uiso 1 1 calc R U
C4M C 0.5310(6) 0.3793(6) 0.3545(3) 0.046(5) Uani 1 1 d G .
C4N C 0.5117(5) 0.4076(7) 0.3879(3) 0.050(5) Uani 1 1 d G .
H4N H 0.479056 0.385856 0.398804 0.060 Uiso 1 1 calc R U
C4O C 0.5401(7) 0.4677(7) 0.4055(3) 0.069(7) Uani 1 1 d G .
H4O H 0.526872 0.487104 0.428405 0.082 Uiso 1 1 calc R U
C4P C 0.5878(7) 0.4996(6) 0.3896(4) 0.076(7) Uani 1 1 d G .
H4P H 0.607234 0.540671 0.401655 0.091 Uiso 1 1 calc R U
C4Q C 0.6072(7) 0.4712(8) 0.3562(5) 0.100(10) Uani 1 1 d G .
H4Q H 0.639780 0.492990 0.345303 0.120 Uiso 1 1 calc R U
C4R C 0.5788(7) 0.4111(8) 0.3386(3) 0.085(8) Uani 1 1 d G .
H4R H 0.591964 0.391742 0.315701 0.102 Uiso 1 1 calc R U
C5A C 0.4838(4) 0.1576(5) 0.4579(3) 0.038(4) Uani 1 1 d G .
C5B C 0.4908(4) 0.2297(5) 0.4668(3) 0.041(4) Uani 1 1 d G .
H5B H 0.456706 0.260813 0.462400 0.049 Uiso 1 1 calc R U
C5C C 0.5476(5) 0.2562(4) 0.4822(3) 0.040(4) Uani 1 1 d G .
H5C H 0.552305 0.305481 0.488345 0.048 Uiso 1 1 calc R U
C5D C 0.5974(4) 0.2107(6) 0.4887(3) 0.049(5) Uani 1 1 d G .
H5D H 0.636214 0.228810 0.499258 0.058 Uiso 1 1 calc R U
C5E C 0.5905(4) 0.1386(6) 0.4798(3) 0.045(5) Uani 1 1 d G .
H5E H 0.624525 0.107471 0.484225 0.053 Uiso 1 1 calc R U
C5F C 0.5337(5) 0.1121(4) 0.4644(3) 0.037(4) Uani 1 1 d G .
H5F H 0.528927 0.062802 0.458280 0.044 Uiso 1 1 calc R U
C5G C 0.3771(5) 0.0952(6) 0.4842(3) 0.040(4) Uani 1 1 d G .
C5H C 0.4143(4) 0.0774(6) 0.5186(3) 0.037(4) Uani 1 1 d G .
H5H H 0.457122 0.083553 0.520412 0.045 Uiso 1 1 calc R U
C5I C 0.3888(5) 0.0505(6) 0.5502(2) 0.047(5) Uani 1 1 d G .
H5I H 0.414192 0.038395 0.573723 0.056 Uiso 1 1 calc R U
C5J C 0.3261(5) 0.0415(6) 0.5475(3) 0.037(4) Uani 1 1 d G .
H5J H 0.308648 0.023170 0.569140 0.045 Uiso 1 1 calc R U
C5K C 0.2889(4) 0.0593(6) 0.5131(3) 0.057(5) Uani 1 1 d G .
H5K H 0.246034 0.053104 0.511247 0.068 Uiso 1 1 calc R U
C5L C 0.3144(4) 0.0861(7) 0.4814(2) 0.048(5) Uani 1 1 d G .
H5L H 0.288963 0.098263 0.457936 0.058 Uiso 1 1 calc R U
C5M C 0.4196(5) 0.0426(4) 0.4150(3) 0.036(4) Uani 1 1 d G .
C5N C 0.4191(5) 0.0444(5) 0.3746(3) 0.043(4) Uani 1 1 d G .
H5N H 0.409495 0.087450 0.360627 0.051 Uiso 1 1 calc R U
C5O C 0.4328(6) -0.0168(6) 0.3548(2) 0.045(4) Uani 1 1 d G .
H5O H 0.432481 -0.015556 0.327223 0.054 Uiso 1 1 calc R U
C5P C 0.4469(6) -0.0798(5) 0.3753(3) 0.059(5) Uani 1 1 d G .
H5P H 0.456236 -0.121594 0.361718 0.071 Uiso 1 1 calc R U
C5Q C 0.4474(6) -0.0816(4) 0.4156(3) 0.051(5) Uani 1 1 d G .
H5Q H 0.457006 -0.124628 0.429616 0.061 Uiso 1 1 calc R U
C5R C 0.4337(5) -0.0204(6) 0.4355(2) 0.038(4) Uani 1 1 d G .
H5R H 0.434020 -0.021622 0.463021 0.045 Uiso 1 1 calc R U
C6A C 0.2079(5) 0.0118(6) 0.3945(3) 0.046(5) Uani 1 1 d G .
C6B C 0.2522(6) -0.0170(7) 0.3742(3) 0.059(6) Uani 1 1 d G .
H6B H 0.257009 0.000629 0.348994 0.071 Uiso 1 1 calc R U
C6C C 0.2896(5) -0.0716(7) 0.3909(5) 0.079(7) Uani 1 1 d G .
H6C H 0.319876 -0.091246 0.376986 0.094 Uiso 1 1 calc R U
C6D C 0.2826(6) -0.0974(6) 0.4278(5) 0.073(7) Uani 1 1 d G .
H6D H 0.308103 -0.134673 0.439131 0.087 Uiso 1 1 calc R U
C6E C 0.2382(6) -0.0686(7) 0.4481(3) 0.075(7) Uani 1 1 d G .
H6E H 0.233461 -0.086226 0.473285 0.090 Uiso 1 1 calc R U
C6F C 0.2009(5) -0.0140(7) 0.4314(3) 0.061(6) Uani 1 1 d G .
H6F H 0.170593 0.005649 0.445294 0.073 Uiso 1 1 calc R U
C6G C 0.0878(4) 0.0827(6) 0.3892(4) 0.053(5) Uani 1 1 d G .
C6H C 0.0573(5) 0.1470(5) 0.3914(4) 0.048(4) Uani 1 1 d G .
H6H H 0.076754 0.190563 0.386285 0.057 Uiso 1 1 calc R U
C6I C -0.0015(5) 0.1478(5) 0.4011(4) 0.062(5) Uani 1 1 d G .
H6I H -0.022361 0.191747 0.402607 0.075 Uiso 1 1 calc R U
C6J C -0.0300(4) 0.0841(7) 0.4086(4) 0.065(5) Uani 1 1 d G .
H6J H -0.070195 0.084566 0.415206 0.078 Uiso 1 1 calc R U
C6K C 0.0005(5) 0.0197(6) 0.4064(4) 0.067(6) Uani 1 1 d G .
H6K H -0.018913 -0.023799 0.411483 0.080 Uiso 1 1 calc R U
C6L C 0.0594(5) 0.0190(5) 0.3967(4) 0.061(5) Uani 1 1 d G .
H6L H 0.080203 -0.024984 0.395161 0.073 Uiso 1 1 calc R U
C6M C 0.1467(6) 0.0600(6) 0.3202(2) 0.045(4) Uani 1 1 d G .
C6N C 0.1590(5) 0.1064(5) 0.2908(3) 0.040(4) Uani 1 1 d G .
H6N H 0.176692 0.151747 0.297390 0.048 Uiso 1 1 calc R U
C6O C 0.1454(6) 0.0866(6) 0.2517(3) 0.059(5) Uani 1 1 d G .
H6O H 0.153823 0.118314 0.231668 0.071 Uiso 1 1 calc R U
C6P C 0.1196(7) 0.0203(7) 0.2421(3) 0.078(7) Uani 1 1 d G .
H6P H 0.110294 0.006736 0.215391 0.093 Uiso 1 1 calc R U
C6Q C 0.1073(8) -0.0261(6) 0.2714(4) 0.114(12) Uani 1 1 d G .
H6Q H 0.089632 -0.071410 0.264836 0.137 Uiso 1 1 calc R U
C6R C 0.1209(7) -0.0063(6) 0.3105(3) 0.078(8) Uani 1 1 d G .
H6R H 0.112500 -0.037978 0.330558 0.093 Uiso 1 1 calc R U
C7A C 0.0189(5) 0.3368(7) 0.4005(3) 0.053(5) Uani 1 1 d G .
C7B C 0.0538(4) 0.3091(7) 0.4336(4) 0.046(5) Uani 1 1 d G .
H7B H 0.096339 0.302520 0.434001 0.055 Uiso 1 1 calc R U
C7C C 0.0263(6) 0.2912(7) 0.4662(3) 0.059(6) Uani 1 1 d G .
H7C H 0.050063 0.272288 0.488846 0.071 Uiso 1 1 calc R U
C7D C -0.0360(6) 0.3008(8) 0.4656(4) 0.072(7) Uani 1 1 d G .
H7D H -0.054833 0.288576 0.487877 0.087 Uiso 1 1 calc R U
C7E C -0.0709(4) 0.3285(8) 0.4325(4) 0.076(7) Uani 1 1 d G .
H7E H -0.113452 0.335096 0.432062 0.092 Uiso 1 1 calc R U
C7F C -0.0434(5) 0.3464(8) 0.3999(4) 0.066(6) Uani 1 1 d G .
H7F H -0.067176 0.365329 0.377217 0.079 Uiso 1 1 calc R U
C7G C 0.0391(5) 0.4488(5) 0.3434(3) 0.041(4) Uani 1 1 d G .
C7H C 0.0076(6) 0.4957(6) 0.3645(3) 0.050(5) Uani 1 1 d G .
H7H H -0.004899 0.480878 0.388583 0.061 Uiso 1 1 calc R U
C7I C -0.0057(6) 0.5642(6) 0.3505(4) 0.068(6) Uani 1 1 d G .
H7I H -0.027285 0.596239 0.365025 0.081 Uiso 1 1 calc R U
C7J C 0.0125(7) 0.5859(6) 0.3154(4) 0.066(6) Uani 1 1 d G .
H7J H 0.003384 0.632687 0.305806 0.079 Uiso 1 1 calc R U
C7K C 0.0440(7) 0.5390(8) 0.2942(3) 0.088(8) Uani 1 1 d G .
H7K H 0.056440 0.553774 0.270144 0.106 Uiso 1 1 calc R U
C7L C 0.0573(6) 0.4704(7) 0.3082(3) 0.072(7) Uani 1 1 d G .
H7L H 0.078827 0.438412 0.293701 0.087 Uiso 1 1 calc R U
C7M C 0.0168(5) 0.3050(7) 0.3184(4) 0.051(5) Uani 1 1 d G .
C7N C -0.0415(6) 0.3242(7) 0.3016(4) 0.068(6) Uani 1 1 d G .
H7N H -0.059679 0.366468 0.309859 0.081 Uiso 1 1 calc R U
C7O C -0.0731(5) 0.2817(9) 0.2727(5) 0.106(11) Uani 1 1 d G .
H7O H -0.112955 0.294829 0.261214 0.127 Uiso 1 1 calc R U
C7P C -0.0465(7) 0.2199(9) 0.2606(5) 0.128(14) Uani 1 1 d G .
H7P H -0.068099 0.190767 0.240878 0.153 Uiso 1 1 calc R U
C7Q C 0.0118(7) 0.2006(7) 0.2774(5) 0.107(11) Uani 1 1 d G .
H7Q H 0.030032 0.158343 0.269186 0.128 Uiso 1 1 calc R U
C7R C 0.0435(5) 0.2431(8) 0.3063(4) 0.071(7) Uani 1 1 d G .
H7R H 0.083309 0.229982 0.317831 0.085 Uiso 1 1 calc R U
C8A C 0.2308(6) 0.2290(6) 0.2002(3) 0.053(5) Uani 1 1 d G .
C8B C 0.2755(5) 0.1778(7) 0.2105(3) 0.043(4) Uani 1 1 d G .
H8B H 0.307965 0.187436 0.230767 0.052 Uiso 1 1 calc R U
C8C C 0.2726(6) 0.1126(6) 0.1912(4) 0.063(6) Uani 1 1 d G .
H8C H 0.303132 0.077639 0.198237 0.076 Uiso 1 1 calc R U
C8D C 0.2251(7) 0.0986(6) 0.1615(4) 0.076(7) Uani 1 1 d G .
H8D H 0.223103 0.054019 0.148334 0.091 Uiso 1 1 calc R U
C8E C 0.1804(6) 0.1498(9) 0.1512(3) 0.080(7) Uani 1 1 d G .
H8E H 0.147907 0.140196 0.130961 0.096 Uiso 1 1 calc R U
C8F C 0.1833(5) 0.2150(8) 0.1705(4) 0.062(6) Uani 1 1 d G .
H8F H 0.152740 0.249993 0.163490 0.075 Uiso 1 1 calc R U
C8G C 0.2917(5) 0.3598(7) 0.1918(3) 0.043(4) Uani 1 1 d G .
C8H C 0.3024(6) 0.3327(6) 0.1559(3) 0.063(6) Uani 1 1 d G .
H8H H 0.280772 0.291833 0.145293 0.076 Uiso 1 1 calc R U
C8I C 0.3446(7) 0.3655(7) 0.1354(3) 0.065(6) Uani 1 1 d G .
H8I H 0.351881 0.346965 0.110783 0.078 Uiso 1 1 calc R U
C8J C 0.3762(6) 0.4253(7) 0.1508(4) 0.074(7) Uani 1 1 d G .
H8J H 0.405046 0.447701 0.136830 0.089 Uiso 1 1 calc R U
C8K C 0.3655(7) 0.4524(6) 0.1868(4) 0.074(7) Uani 1 1 d G .
H8K H 0.387103 0.493306 0.197388 0.089 Uiso 1 1 calc R U
C8L C 0.3233(6) 0.4197(7) 0.2073(3) 0.067(6) Uani 1 1 d G .
H8L H 0.315995 0.438175 0.231898 0.081 Uiso 1 1 calc R U
C8M C 0.1704(6) 0.3632(9) 0.2086(4) 0.078(6) Uani 1 1 d G .
C8N C 0.1212(8) 0.3451(9) 0.2276(4) 0.100(8) Uani 1 1 d G .
H8N H 0.125409 0.308924 0.247109 0.120 Uiso 1 1 calc R U
C8O C 0.0657(6) 0.3798(11) 0.2182(5) 0.117(10) Uani 1 1 d G .
H8O H 0.032080 0.367478 0.231196 0.140 Uiso 1 1 calc R U
C8P C 0.0595(6) 0.4327(10) 0.1897(5) 0.126(11) Uani 1 1 d G .
H8P H 0.021653 0.456495 0.183197 0.151 Uiso 1 1 calc R U
C8Q C 0.1088(8) 0.4508(8) 0.1706(4) 0.104(8) Uani 1 1 d G .
H8Q H 0.104554 0.486960 0.151112 0.125 Uiso 1 1 calc R U
C8R C 0.1642(7) 0.4160(9) 0.1801(4) 0.091(7) Uani 1 1 d G .
H8R H 0.197883 0.428407 0.167025 0.110 Uiso 1 1 calc R U
C16 C 0.1501(9) 0.7937(14) 0.4819(8) 0.129(11) Uiso 1 1 d D U
H16A H 0.178522 0.824398 0.498587 0.194 Uiso 1 1 calc R U
H16B H 0.134039 0.757046 0.497971 0.194 Uiso 1 1 calc R U
H16C H 0.171418 0.770885 0.462101 0.194 Uiso 1 1 calc R U
C15 C 0.0651(12) 0.8859(13) 0.4889(8) 0.102(9) Uiso 1 1 d D U
H15A H 0.094965 0.914864 0.505549 0.154 Uiso 1 1 calc R U
H15B H 0.036590 0.917232 0.472705 0.154 Uiso 1 1 calc R U
H15C H 0.042667 0.855934 0.505292 0.154 Uiso 1 1 calc R U
C14 C 0.0986(13) 0.8379(17) 0.4621(9) 0.182(13) Uiso 1 1 d D U
H14 H 0.116990 0.871021 0.444222 0.219 Uiso 1 1 calc R U
O10 O 0.0554(12) 0.7944(16) 0.4371(7) 0.207(11) Uiso 1 1 d D U
C13 C 0.0169(11) 0.8081(18) 0.3996(8) 0.171(12) Uiso 1 1 d D U
H13 H 0.006548 0.860026 0.397942 0.205 Uiso 1 1 calc R U
C12 C 0.0545(10) 0.7897(13) 0.3667(6) 0.086(8) Uiso 1 1 d D U
H12A H 0.029942 0.798281 0.341316 0.129 Uiso 1 1 calc R U
H12B H 0.091039 0.819622 0.369129 0.129 Uiso 1 1 calc R U
H12C H 0.066418 0.739351 0.368733 0.129 Uiso 1 1 calc R U
C11 C -0.0417(8) 0.7653(10) 0.4017(6) 0.056(5) Uiso 1 1 d D U
H11A H -0.069708 0.772004 0.377484 0.084 Uiso 1 1 calc R U
H11B H -0.031687 0.714575 0.405138 0.084 Uiso 1 1 calc R U
H11C H -0.061075 0.782029 0.423991 0.084 Uiso 1 1 calc R U

loop_
_atom_site_aniso_label
_atom_site_aniso_U_11
_atom_site_aniso_U_22
_atom_site_aniso_U_33
_atom_site_aniso_U_23
_atom_site_aniso_U_13
_atom_site_aniso_U_12
Au1 0.0385(4) 0.0378(4) 0.0213(3) 0.0001(2) 0.0055(3) 0.0002(3)
Au2 0.0405(4) 0.0348(4) 0.0274(3) -0.0037(3) 0.0050(3) 0.0033(3)
Au3 0.0487(4) 0.0298(3) 0.0296(3) 0.0013(3) 0.0105(3) 0.0007(3)
Au4 0.0440(4) 0.0329(3) 0.0294(3) 0.0015(3) 0.0118(3) 0.0034(3)
Au5 0.0380(4) 0.0308(3) 0.0229(3) 0.0013(2) 0.0042(2) 0.0015(3)
Au6 0.0391(4) 0.0359(4) 0.0310(3) -0.0004(3) 0.0036(3) -0.0013(3)
Au7 0.0375(4) 0.0411(4) 0.0349(4) -0.0038(3) 0.0027(3) 0.0033(3)
Au8 0.0549(4) 0.0424(4) 0.0215(3) -0.0010(3) 0.0041(3) 0.0010(3)
Ag1 0.0380(7) 0.0328(7) 0.0241(6) -0.0024(5) 0.0032(5) 0.0004(5)
Ag2 0.0457(8) 0.0377(7) 0.0253(6) -0.0046(5) 0.0037(5) 0.0040(6)
Pd1 0.0367(7) 0.0327(7) 0.0202(6) 0.0003(5) 0.0039(5) 0.0027(5)
Cl1 0.062(3) 0.047(3) 0.048(3) -0.009(2) -0.010(2) 0.000(2)
Cl2 0.099(5) 0.072(4) 0.049(3) -0.014(3) 0.001(3) 0.027(3)
P1 0.040(2) 0.044(3) 0.018(2) 0.0001(17) 0.0044(17) -0.001(2)
P2 0.042(3) 0.034(2) 0.034(2) -0.0056(18) 0.0049(19) 0.0022(19)
P3 0.062(3) 0.028(2) 0.034(2) 0.0001(18) 0.014(2) 0.001(2)
P4 0.051(3) 0.036(2) 0.030(2) -0.0021(19) 0.013(2) -0.003(2)
P5 0.041(3) 0.029(2) 0.025(2) -0.0005(17) 0.0034(18) 0.0032(18)
P6 0.042(3) 0.044(3) 0.043(3) 0.000(2) 0.005(2) -0.007(2)
P7 0.040(3) 0.053(3) 0.036(3) -0.005(2) 0.002(2) 0.006(2)
P8 0.057(3) 0.059(3) 0.023(2) -0.003(2) 0.002(2) 0.004(2)
C1A 0.062(12) 0.045(10) 0.009(7) 0.001(7) 0.001(7) 0.005(9)
C1B 0.041(11) 0.055(12) 0.044(11) -0.006(9) 0.016(9) -0.006(9)
C1C 0.059(13) 0.052(12) 0.034(10) -0.003(8) 0.012(9) -0.007(9)
C1D 0.041(10) 0.054(12) 0.032(9) -0.001(8) -0.005(8) 0.001(9)
C1E 0.050(11) 0.052(11) 0.019(8) -0.004(7) 0.013(7) -0.008(9)
C1F 0.048(10) 0.036(9) 0.020(8) -0.006(7) 0.008(7) -0.005(8)
C1G 0.039(10) 0.046(10) 0.034(9) -0.001(8) 0.011(8) 0.000(8)
C1H 0.048(11) 0.057(12) 0.041(11) 0.010(9) 0.012(9) -0.023(9)
C1I 0.067(14) 0.052(12) 0.037(11) 0.000(9) 0.002(9) -0.016(10)
C1J 0.055(13) 0.054(13) 0.060(13) -0.005(10) 0.012(10) -0.014(10)
C1K 0.081(15) 0.050(12) 0.038(11) 0.017(9) 0.016(10) 0.000(11)
C1L 0.057(12) 0.038(10) 0.042(11) 0.001(8) 0.011(9) -0.010(9)
C1M 0.047(11) 0.068(13) 0.023(9) 0.002(8) 0.018(8) 0.005(9)
C1N 0.051(12) 0.037(10) 0.050(11) -0.005(8) 0.020(9) -0.002(9)
C1O 0.104(19) 0.054(13) 0.041(12) 0.001(10) 0.010(12) 0.016(13)
C1P 0.074(16) 0.086(17) 0.040(12) 0.015(11) 0.014(11) 0.021(13)
C1Q 0.060(14) 0.110(19) 0.024(10) 0.004(11) 0.020(9) 0.024(13)
C1R 0.062(13) 0.046(11) 0.034(10) -0.001(8) -0.006(9) 0.012(9)
C2A 0.046(10) 0.028(9) 0.031(9) 0.001(7) -0.006(7) 0.008(7)
C2B 0.055(11) 0.045(10) 0.018(8) -0.002(7) 0.015(7) 0.013(8)
C2C 0.053(11) 0.028(9) 0.023(8) 0.002(6) 0.006(7) -0.002(8)
C2D 0.060(13) 0.053(12) 0.036(10) -0.005(9) 0.002(9) 0.008(10)
C2E 0.038(11) 0.062(13) 0.051(12) -0.001(10) 0.005(9) 0.005(9)
C2F 0.043(11) 0.021(9) 0.068(13) -0.002(8) -0.001(9) 0.000(7)
C2G 0.063(9) 0.029(8) 0.042(9) -0.006(6) 0.015(7) 0.000(7)
C2H 0.062(9) 0.041(10) 0.037(8) -0.007(7) 0.014(7) -0.003(7)
C2I 0.068(11) 0.045(10) 0.041(9) -0.004(7) 0.008(7) -0.007(8)
C2J 0.054(9) 0.057(11) 0.049(10) -0.029(8) -0.001(7) -0.029(7)
C2K 0.055(9) 0.063(12) 0.052(10) -0.020(8) 0.020(7) -0.016(8)
C2L 0.050(10) 0.039(9) 0.055(9) -0.015(7) 0.011(7) -0.002(7)
C2M 0.050(10) 0.043(7) 0.040(8) -0.013(7) 0.009(7) 0.009(7)
C2N 0.051(11) 0.036(8) 0.058(10) -0.008(6) 0.004(8) 0.008(7)
C2O 0.065(13) 0.043(9) 0.075(11) 0.003(7) 0.018(9) 0.008(9)
C2P 0.089(16) 0.052(9) 0.076(11) 0.011(9) 0.004(10) 0.017(10)
C2Q 0.13(2) 0.057(10) 0.075(13) 0.005(9) -0.037(14) 0.011(11)
C2R 0.114(18) 0.044(10) 0.049(10) -0.012(7) -0.018(10) 0.016(10)
C3A 0.047(10) 0.021(8) 0.047(10) 0.007(7) 0.026(8) -0.005(7)
C3B 0.048(11) 0.053(12) 0.035(10) -0.010(8) 0.009(8) -0.003(9)
C3C 0.069(14) 0.056(13) 0.048(12) -0.005(10) 0.012(10) -0.007(11)
C3D 0.061(14) 0.050(13) 0.067(14) -0.015(10) 0.025(11) -0.019(10)
C3E 0.054(12) 0.042(11) 0.074(14) -0.010(10) 0.034(11) -0.016(9)
C3F 0.051(11) 0.062(13) 0.029(9) 0.006(8) 0.015(8) -0.005(9)
C3G 0.098(17) 0.026(9) 0.032(10) 0.001(7) 0.004(10) 0.002(10)
C3H 0.077(16) 0.055(14) 0.070(15) 0.028(11) 0.007(12) 0.006(12)
C3I 0.11(2) 0.10(2) 0.074(19) 0.012(16) -0.016(16) -0.009(18)
C3J 0.12(3) 0.13(3) 0.073(19) 0.043(18) -0.038(18) 0.00(2)
C3K 0.13(3) 0.11(2) 0.063(17) 0.037(16) -0.013(17) -0.02(2)
C3L 0.099(18) 0.060(14) 0.037(11) 0.002(10) -0.007(11) -0.016(12)
C3M 0.064(13) 0.050(12) 0.041(11) 0.003(9) 0.017(9) -0.006(10)
C3N 0.083(16) 0.035(11) 0.065(14) 0.001(9) 0.039(12) 0.013(10)
C3O 0.084(16) 0.036(11) 0.069(14) 0.007(10) 0.045(12) 0.005(10)
C3P 0.107(18) 0.030(10) 0.075(15) 0.013(10) 0.067(14) 0.009(11)
C3Q 0.114(19) 0.040(11) 0.039(11) -0.007(9) 0.037(11) 0.016(12)
C3R 0.090(16) 0.047(12) 0.048(12) -0.012(9) 0.041(11) 0.004(11)
C4A 0.050(11) 0.046(11) 0.033(9) 0.009(8) 0.016(8) -0.006(8)
C4B 0.083(15) 0.048(11) 0.028(9) 0.002(8) 0.036(9) -0.011(10)
C4C 0.066(14) 0.039(11) 0.071(14) 0.005(10) 0.047(12) 0.000(10)
C4D 0.108(18) 0.016(9) 0.045(11) -0.003(8) 0.041(12) 0.005(10)
C4E 0.104(18) 0.043(12) 0.032(10) 0.008(8) 0.010(11) 0.002(11)
C4F 0.070(13) 0.024(9) 0.044(11) -0.003(7) 0.022(9) -0.002(8)
C4G 0.060(12) 0.059(12) 0.016(8) -0.004(8) 0.006(8) -0.002(9)
C4H 0.052(11) 0.040(10) 0.037(10) -0.004(8) 0.003(8) -0.017(9)
C4I 0.055(13) 0.038(11) 0.070(14) 0.031(10) 0.018(10) 0.017(9)
C4J 0.066(14) 0.045(11) 0.042(11) 0.006(9) 0.008(10) 0.024(10)
C4K 0.041(11) 0.077(15) 0.041(11) -0.006(10) -0.005(8) 0.018(10)
C4L 0.067(13) 0.047(11) 0.029(10) -0.007(8) -0.001(9) 0.005(10)
C4M 0.055(12) 0.041(11) 0.042(10) -0.006(8) 0.001(9) -0.017(9)
C4N 0.037(11) 0.058(12) 0.056(12) -0.023(10) 0.011(9) 0.012(9)
C4O 0.062(15) 0.067(15) 0.068(15) -0.020(12) -0.023(12) 0.025(12)
C4P 0.11(2) 0.048(14) 0.069(16) 0.006(12) -0.001(14) -0.016(13)
C4Q 0.17(3) 0.062(16) 0.073(17) 0.002(13) 0.025(17) -0.080(18)
C4R 0.12(2) 0.079(17) 0.070(16) -0.006(13) 0.057(15) -0.043(16)
C5A 0.061(12) 0.035(10) 0.019(8) -0.001(7) 0.004(8) -0.014(8)
C5B 0.036(10) 0.049(11) 0.039(10) -0.001(8) 0.013(8) 0.014(8)
C5C 0.049(11) 0.036(10) 0.040(10) -0.010(8) 0.019(8) -0.004(8)
C5D 0.050(12) 0.057(13) 0.040(11) 0.002(9) 0.011(9) -0.004(10)
C5E 0.021(9) 0.065(13) 0.042(10) -0.001(9) -0.016(7) 0.006(8)
C5F 0.043(10) 0.036(9) 0.032(9) -0.005(7) 0.008(7) 0.009(8)
C5G 0.025(9) 0.046(10) 0.052(11) 0.003(8) 0.017(8) 0.002(7)
C5H 0.034(10) 0.041(10) 0.034(9) 0.006(7) -0.006(7) 0.008(8)
C5I 0.054(12) 0.051(11) 0.038(10) 0.007(8) 0.016(9) 0.018(9)
C5J 0.057(11) 0.045(10) 0.012(7) -0.004(7) 0.016(7) 0.014(8)
C5K 0.071(14) 0.060(13) 0.039(11) 0.002(9) 0.009(10) -0.011(11)
C5L 0.059(12) 0.054(12) 0.034(10) 0.023(8) 0.014(9) 0.005(9)
C5M 0.040(10) 0.033(9) 0.035(9) -0.004(7) 0.006(7) -0.006(7)
C5N 0.054(12) 0.031(9) 0.044(11) 0.011(8) 0.010(9) -0.004(8)
C5O 0.057(12) 0.049(11) 0.033(10) -0.014(8) 0.015(8) -0.002(9)
C5P 0.058(13) 0.054(13) 0.062(14) 0.000(10) -0.001(10) 0.014(10)
C5Q 0.068(14) 0.032(10) 0.051(12) -0.006(8) -0.001(10) 0.003(9)
C5R 0.044(10) 0.040(10) 0.026(9) -0.004(7) -0.007(7) -0.002(8)
C6A 0.069(13) 0.036(10) 0.030(9) 0.007(8) -0.004(9) -0.014(9)
C6B 0.052(13) 0.035(11) 0.089(16) -0.015(10) 0.007(11) -0.003(9)
C6C 0.071(17) 0.054(14) 0.11(2) 0.022(14) 0.000(14) 0.009(12)
C6D 0.044(13) 0.037(12) 0.13(2) -0.004(13) -0.028(13) -0.005(10)
C6E 0.078(17) 0.063(15) 0.076(16) 0.051(13) -0.017(13) 0.002(12)
C6F 0.051(13) 0.072(15) 0.058(13) 0.030(11) 0.002(10) -0.002(11)
C6G 0.042(10) 0.049(8) 0.069(13) -0.010(9) 0.009(9) -0.015(6)
C6H 0.041(8) 0.051(8) 0.049(11) -0.019(8) -0.002(7) -0.010(7)
C6I 0.053(9) 0.056(9) 0.080(15) -0.017(10) 0.020(10) -0.010(8)
C6J 0.065(12) 0.065(9) 0.067(14) -0.013(10) 0.022(11) -0.013(7)
C6K 0.051(10) 0.056(9) 0.094(16) -0.010(11) 0.014(10) -0.026(8)
C6L 0.056(10) 0.057(9) 0.070(14) -0.008(10) 0.011(10) -0.017(8)
C6M 0.047(10) 0.038(8) 0.045(9) -0.003(6) -0.005(8) -0.004(7)
C6N 0.039(10) 0.031(8) 0.050(8) -0.006(6) 0.005(7) -0.003(7)
C6O 0.070(14) 0.056(10) 0.049(8) -0.001(8) 0.002(9) -0.005(9)
C6P 0.117(19) 0.085(13) 0.027(9) -0.010(8) -0.008(10) -0.041(12)
C6Q 0.20(3) 0.091(16) 0.045(10) -0.013(9) 0.001(12) -0.090(19)
C6R 0.13(2) 0.062(11) 0.037(8) -0.005(8) 0.005(11) -0.044(12)
C7A 0.040(11) 0.062(13) 0.057(13) -0.017(10) 0.001(9) 0.003(9)
C7B 0.030(10) 0.058(12) 0.049(11) -0.016(9) 0.009(8) -0.003(8)
C7C 0.066(14) 0.070(14) 0.039(11) 0.001(10) -0.004(10) -0.023(11)
C7D 0.071(16) 0.096(19) 0.053(14) 0.004(13) 0.018(12) -0.014(14)
C7E 0.067(16) 0.077(17) 0.092(19) -0.016(14) 0.037(14) 0.002(13)
C7F 0.039(12) 0.096(18) 0.064(14) 0.000(13) 0.011(10) 0.005(11)
C7G 0.029(9) 0.057(12) 0.032(9) -0.004(8) -0.012(7) 0.016(8)
C7H 0.054(12) 0.049(12) 0.046(11) -0.007(9) -0.003(9) 0.017(9)
C7I 0.086(17) 0.049(13) 0.063(15) -0.014(11) -0.006(12) 0.028(12)
C7J 0.081(17) 0.046(13) 0.068(15) 0.014(11) 0.001(12) 0.015(11)
C7K 0.11(2) 0.085(19) 0.076(17) 0.030(14) 0.034(15) 0.042(16)
C7L 0.076(16) 0.098(19) 0.042(12) 0.005(12) 0.005(11) 0.016(14)
C7M 0.042(9) 0.067(11) 0.037(10) -0.014(8) -0.021(7) 0.017(8)
C7N 0.044(10) 0.078(14) 0.071(14) -0.019(10) -0.024(9) 0.022(9)
C7O 0.066(14) 0.124(19) 0.110(19) -0.059(15) -0.052(13) 0.040(12)
C7P 0.095(16) 0.13(2) 0.13(2) -0.088(19) -0.061(16) 0.042(15)
C7Q 0.089(15) 0.114(19) 0.104(19) -0.069(16) -0.036(13) 0.044(13)
C7R 0.063(12) 0.077(13) 0.065(13) -0.026(10) -0.016(10) 0.030(10)
C8A 0.058(13) 0.077(15) 0.027(9) 0.002(9) 0.016(9) -0.021(11)
C8B 0.052(12) 0.049(11) 0.032(9) 0.001(8) 0.016(8) -0.007(9)
C8C 0.081(16) 0.055(13) 0.056(13) -0.012(10) 0.016(12) -0.004(11)
C8D 0.10(2) 0.074(17) 0.055(15) -0.020(12) 0.031(14) -0.022(15)
C8E 0.074(17) 0.11(2) 0.056(15) -0.016(14) 0.010(12) -0.028(16)
C8F 0.058(14) 0.095(18) 0.034(11) -0.010(11) 0.007(9) 0.007(12)
C8G 0.053(11) 0.054(11) 0.020(8) 0.003(8) -0.002(8) 0.003(9)
C8H 0.12(2) 0.048(12) 0.012(8) -0.001(8) -0.009(10) -0.004(12)
C8I 0.12(2) 0.049(12) 0.027(10) 0.017(9) 0.015(11) 0.004(12)
C8J 0.12(2) 0.062(15) 0.039(12) 0.013(10) 0.025(12) -0.035(14)
C8K 0.13(2) 0.054(13) 0.039(12) -0.002(10) 0.022(13) -0.032(14)
C8L 0.106(19) 0.057(14) 0.038(11) -0.027(10) 0.010(11) -0.018(13)
C8M 0.084(13) 0.120(17) 0.022(9) -0.028(9) -0.022(8) 0.034(12)
C8N 0.095(15) 0.16(2) 0.046(13) -0.013(12) 0.003(11) 0.058(15)
C8O 0.097(15) 0.20(3) 0.043(14) -0.030(13) -0.014(11) 0.071(16)
C8P 0.093(16) 0.19(3) 0.084(19) -0.017(15) -0.017(14) 0.083(18)
C8Q 0.087(15) 0.12(2) 0.092(19) -0.028(13) -0.039(11) 0.039(14)
C8R 0.084(14) 0.12(2) 0.063(14) -0.010(11) -0.022(11) 0.038(13)

loop_
_atom_type_symbol
_atom_type_description
_atom_type_scat_dispersion_real
_atom_type_scat_dispersion_imag
_atom_type_scat_source
C C 0.0033 0.0016 'International Tables Vol C Tables 4.2.6.8 and 6.1.1.4'
H H 0.0000 0.0000 'International Tables Vol C Tables 4.2.6.8 and 6.1.1.4'
Ag Ag -0.8971 1.1015 'International Tables Vol C Tables 4.2.6.8 and 6.1.1.4'
Au Au -2.0133 8.8022 'International Tables Vol C Tables 4.2.6.8 and 6.1.1.4'
Cl Cl 0.1484 0.1585 'International Tables Vol C Tables 4.2.6.8 and 6.1.1.4'
P P 0.1023 0.0942 'International Tables Vol C Tables 4.2.6.8 and 6.1.1.4'
Pd Pd -0.9988 1.0072 'International Tables Vol C Tables 4.2.6.8 and 6.1.1.4'
O O 0.0106 0.0060 'International Tables Vol C Tables 4.2.6.8 and 6.1.1.4'

loop_
_geom_angle_atom_site_label_1
_geom_angle_atom_site_label_2
_geom_angle_atom_site_label_3
_geom_angle
P1 Au1 Pd1 174.26(12)
P1 Au1 Ag1 116.25(11)
Pd1 Au1 Ag1 58.22(4)
P1 Au1 Au6 126.68(11)
Pd1 Au1 Au6 57.00(3)
Ag1 Au1 Au6 108.28(3)
P1 Au1 Au2 122.57(11)
Pd1 Au1 Au2 56.90(3)
Ag1 Au1 Au2 58.29(3)
Au6 Au1 Au2 104.90(3)
P1 Au1 Au5 120.84(11)
Pd1 Au1 Au5 56.03(3)
Ag1 Au1 Au5 61.26(3)
Au6 Au1 Au5 59.29(2)
Au2 Au1 Au5 105.36(3)
P1 Au1 Au7 130.69(11)
Pd1 Au1 Au7 54.57(3)
Ag1 Au1 Au7 103.64(3)
Au6 Au1 Au7 57.63(2)
Au2 Au1 Au7 57.31(2)
Au5 Au1 Au7 102.87(3)
P2 Au2 Pd1 173.50(12)
P2 Au2 Au3 120.58(12)
Pd1 Au2 Au3 58.32(3)
P2 Au2 Ag1 127.05(12)
Pd1 Au2 Ag1 58.87(4)
Au3 Au2 Ag1 62.15(3)
P2 Au2 Au7 119.11(12)
Pd1 Au2 Au7 56.76(3)
Au3 Au2 Au7 102.10(3)
Ag1 Au2 Au7 110.14(3)
P2 Au2 Au1 127.68(12)
Pd1 Au2 Au1 56.37(3)
Au3 Au2 Au1 107.87(3)
Ag1 Au2 Au1 60.41(3)
Au7 Au2 Au1 63.49(2)
P3 Au3 Pd1 170.34(13)
P3 Au3 Au4 128.52(12)
Pd1 Au3 Au4 58.75(3)
P3 Au3 Au2 118.21(12)
Pd1 Au3 Au2 58.32(3)
Au4 Au3 Au2 109.92(3)
P3 Au3 Ag1 129.61(12)
Pd1 Au3 Ag1 57.92(4)
Au4 Au3 Ag1 63.12(3)
Au2 Au3 Ag1 59.52(3)
P3 Au3 Au8 119.57(12)
Pd1 Au3 Au8 54.98(3)
Au4 Au3 Au8 67.19(2)
Au2 Au3 Au8 98.39(3)
Ag1 Au3 Au8 109.93(3)
P4 Au4 Pd1 172.09(12)
P4 Au4 Au3 113.70(12)
Pd1 Au4 Au3 58.93(3)
P4 Au4 Ag2 126.54(12)
Pd1 Au4 Ag2 60.98(4)
Au3 Au4 Ag2 109.36(4)
P4 Au4 Au5 127.14(12)
Pd1 Au4 Au5 57.31(3)
Au3 Au4 Au5 109.61(3)
Ag2 Au4 Au5 59.55(3)
P4 Au4 Ag1 117.68(11)
Pd1 Au4 Ag1 57.19(4)
Au3 Au4 Ag1 60.95(3)
Ag2 Au4 Ag1 110.12(4)
Au5 Au4 Ag1 61.66(3)
P4 Au4 Au8 127.88(11)
Pd1 Au4 Au8 52.60(3)
Au3 Au4 Au8 60.35(2)
Ag2 Au4 Au8 55.06(3)
Au5 Au4 Au8 99.25(3)
Ag1 Au4 Au8 103.69(3)
P5 Au5 Pd1 177.02(12)
P5 Au5 Ag2 119.16(11)
Pd1 Au5 Ag2 61.34(4)
P5 Au5 Au4 119.25(11)
Pd1 Au5 Au4 58.16(3)
Ag2 Au5 Au4 59.75(3)
P5 Au5 Au6 125.61(11)
Pd1 Au5 Au6 57.34(3)
Ag2 Au5 Au6 59.71(3)
Au4 Au5 Au6 105.70(3)
P5 Au5 Au1 124.78(11)
Pd1 Au5 Au1 56.48(3)
Ag2 Au5 Au1 108.92(4)
Au4 Au5 Au1 107.23(3)
Au6 Au5 Au1 59.81(2)
P5 Au5 Ag1 120.48(11)
Pd1 Au5 Ag1 57.36(4)
Ag2 Au5 Ag1 110.15(4)
Au4 Au5 Ag1 61.50(3)
Au6 Au5 Ag1 106.70(3)
Au1 Au5 Ag1 58.75(3)
P6 Au6 Pd1 165.03(13)
P6 Au6 Ag2 106.84(13)
Pd1 Au6 Ag2 60.59(4)
P6 Au6 Au7 125.17(13)
Pd1 Au6 Au7 56.75(3)
Ag2 Au6 Au7 105.43(4)
P6 Au6 Au5 125.95(13)
Pd1 Au6 Au5 56.55(3)
Ag2 Au6 Au5 58.50(3)
Au7 Au6 Au5 108.62(3)
P6 Au6 Au1 138.30(12)
Pd1 Au6 Au1 56.67(3)
Ag2 Au6 Au1 108.82(4)
Au7 Au6 Au1 63.66(2)
Au5 Au6 Au1 60.90(2)
P7 Au7 Pd1 170.47(13)
P7 Au7 Au2 123.54(13)
Pd1 Au7 Au2 57.81(3)
P7 Au7 Au6 125.83(13)
Pd1 Au7 Au6 57.59(3)
Au2 Au7 Au6 107.36(3)
P7 Au7 Au1 134.43(12)
Pd1 Au7 Au1 55.04(3)
Au2 Au7 Au1 59.20(2)
Au6 Au7 Au1 58.71(2)
P8 Au8 Pd1 168.82(14)
P8 Au8 Ag2 117.87(14)
Pd1 Au8 Ag2 61.20(4)
P8 Au8 Au3 132.49(14)
Pd1 Au8 Au3 55.66(3)
Ag2 Au8 Au3 102.28(3)
P8 Au8 Au4 136.82(13)
Pd1 Au8 Au4 53.08(3)
Ag2 Au8 Au4 55.12(3)
Au3 Au8 Au4 52.45(2)
Cl1 Ag1 Pd1 176.38(14)
Cl1 Ag1 Au2 122.49(13)
Pd1 Ag1 Au2 57.43(4)
Cl1 Ag1 Au1 120.21(14)
Pd1 Ag1 Au1 56.29(4)
Au2 Ag1 Au1 61.30(3)
Cl1 Ag1 Au3 126.88(13)
Pd1 Ag1 Au3 56.53(4)
Au2 Ag1 Au3 58.32(3)
Au1 Ag1 Au3 105.64(4)
Cl1 Ag1 Au4 126.61(13)
Pd1 Ag1 Au4 55.68(4)
Au2 Ag1 Au4 103.20(4)
Au1 Ag1 Au4 104.54(4)
Au3 Ag1 Au4 55.92(3)
Cl1 Ag1 Au5 123.05(12)
Pd1 Ag1 Au5 55.06(3)
Au2 Ag1 Au5 106.67(4)
Au1 Ag1 Au5 59.99(3)
Au3 Ag1 Au5 101.76(4)
Au4 Ag1 Au5 56.84(3)
Cl2 Ag2 Pd1 179.29(16)
Cl2 Ag2 Au5 124.13(14)
Pd1 Ag2 Au5 56.50(3)
Cl2 Ag2 Au8 122.87(14)
Pd1 Ag2 Au8 56.65(4)
Au5 Ag2 Au8 110.70(4)
Cl2 Ag2 Au4 123.47(17)
Pd1 Ag2 Au4 57.02(4)
Au5 Ag2 Au4 60.70(3)
Au8 Ag2 Au4 69.82(4)
Cl2 Ag2 Au6 123.18(17)
Pd1 Ag2 Au6 56.65(4)
Au5 Ag2 Au6 61.79(3)
Au8 Ag2 Au6 94.73(4)
Au4 Ag2 Au6 108.01(4)
Au7 Pd1 Au5 125.12(5)
Au7 Pd1 Au8 93.57(4)
Au5 Pd1 Au8 121.28(5)
Au7 Pd1 Au1 70.39(4)
Au5 Pd1 Au1 67.48(3)
Au8 Pd1 Au1 163.08(6)
Au7 Pd1 Au6 65.66(4)
Au5 Pd1 Au6 66.12(3)
Au8 Pd1 Au6 102.69(4)
Au1 Pd1 Au6 66.33(3)
Au7 Pd1 Au4 167.80(5)
Au5 Pd1 Au4 64.53(3)
Au8 Pd1 Au4 74.32(4)
Au1 Pd1 Au4 121.80(5)
Au6 Pd1 Au4 117.82(5)
Au7 Pd1 Au2 65.42(3)
Au5 Pd1 Au2 123.03(5)
Au8 Pd1 Au2 112.26(5)
Au1 Pd1 Au2 66.73(3)
Au6 Pd1 Au2 120.37(5)
Au4 Pd1 Au2 117.31(5)
Au7 Pd1 Au3 112.43(5)
Au5 Pd1 Au3 118.79(5)
Au8 Pd1 Au3 69.36(3)
Au1 Pd1 Au3 121.03(5)
Au6 Pd1 Au3 171.92(5)
Au4 Pd1 Au3 62.32(3)
Au2 Pd1 Au3 63.36(3)
Au7 Pd1 Ag1 122.03(5)
Au5 Pd1 Ag1 67.58(4)
Au8 Pd1 Ag1 130.30(6)
Au1 Pd1 Ag1 65.50(4)
Au6 Pd1 Ag1 122.37(5)
Au4 Pd1 Ag1 67.13(4)
Au2 Pd1 Ag1 63.69(4)
Au3 Pd1 Ag1 65.55(4)
Au7 Pd1 Ag2 113.99(5)
Au5 Pd1 Ag2 62.16(4)
Au8 Pd1 Ag2 62.15(4)
Au1 Pd1 Ag2 118.61(5)
Au6 Pd1 Ag2 62.76(4)
Au4 Pd1 Ag2 62.00(4)
Au2 Pd1 Ag2 174.41(5)
Au3 Pd1 Ag2 112.91(5)
Ag1 Pd1 Ag2 119.29(6)
C1A P1 C1M 100.4(5)
C1A P1 C1G 105.0(5)
C1M P1 C1G 104.9(6)
C1A P1 Au1 116.3(4)
C1M P1 Au1 114.6(4)
C1G P1 Au1 114.0(4)
C2G P2 C2A 103.8(6)
C2G P2 C2M 105.5(6)
C2A P2 C2M 102.0(6)
C2G P2 Au2 114.1(4)
C2A P2 Au2 114.0(4)
C2M P2 Au2 115.9(4)
C3A P3 C3G 108.2(6)
C3A P3 C3M 103.6(6)
C3G P3 C3M 102.4(7)
C3A P3 Au3 113.3(4)
C3G P3 Au3 110.6(5)
C3M P3 Au3 117.8(4)
C4A P4 C4G 100.1(5)
C4A P4 C4M 108.5(6)
C4G P4 C4M 105.4(6)
C4A P4 Au4 113.4(4)
C4G P4 Au4 117.2(4)
C4M P4 Au4 111.4(4)
C5G P5 C5A 104.5(5)
C5G P5 C5M 102.7(5)
C5A P5 C5M 103.5(5)
C5G P5 Au5 112.7(4)
C5A P5 Au5 114.3(4)
C5M P5 Au5 117.6(4)
C6A P6 C6M 104.1(6)
C6A P6 C6G 107.2(6)
C6M P6 C6G 104.0(6)
C6A P6 Au6 112.2(4)
C6M P6 Au6 111.0(4)
C6G P6 Au6 117.2(4)
C7A P7 C7G 107.8(6)
C7A P7 C7M 104.0(7)
C7G P7 C7M 102.2(6)
C7A P7 Au7 114.6(4)
C7G P7 Au7 114.2(5)
C7M P7 Au7 112.8(4)
C8M P8 C8G 102.9(8)
C8M P8 C8A 105.8(7)
C8G P8 C8A 102.2(6)
C8M P8 Au8 111.3(5)
C8G P8 Au8 117.9(4)
C8A P8 Au8 115.3(5)
C1B C1A C1F 120.0
C1B C1A P1 118.9(6)
C1F C1A P1 121.0(6)
C1A C1B C1C 120.0
C1D C1C C1B 120.0
C1C C1D C1E 120.0
C1F C1E C1D 120.0
C1E C1F C1A 120.0
C1H C1G C1L 120.0
C1H C1G P1 117.8(6)
C1L C1G P1 122.2(6)
C1I C1H C1G 120.0
C1J C1I C1H 120.0
C1K C1J C1I 120.0
C1J C1K C1L 120.0
C1K C1L C1G 120.0
C1N C1M C1R 120.0
C1N C1M P1 118.7(7)
C1R C1M P1 121.0(7)
C1O C1N C1M 120.0
C1N C1O C1P 120.0
C1Q C1P C1O 120.0
C1R C1Q C1P 120.0
C1Q C1R C1M 120.0
C2B C2A C2F 120.0
C2B C2A P2 117.6(6)
C2F C2A P2 122.0(6)
C2C C2B C2A 120.0
C2B C2C C2D 120.0
C2E C2D C2C 120.0
C2D C2E C2F 120.0
C2E C2F C2A 120.0
C2H C2G C2L 120.0
C2H C2G P2 117.9(7)
C2L C2G P2 121.9(7)
C2G C2H C2I 120.0
C2J C2I C2H 120.0
C2I C2J C2K 120.0
C2L C2K C2J 120.0
C2K C2L C2G 120.0
C2N C2M C2R 120.0
C2N C2M P2 123.0(7)
C2R C2M P2 116.5(7)
C2M C2N C2O 120.0
C2P C2O C2N 120.0
C2Q C2P C2O 120.0
C2P C2Q C2R 120.0
C2Q C2R C2M 120.0
C3B C3A C3F 120.0
C3B C3A P3 116.2(7)
C3F C3A P3 123.5(6)
C3A C3B C3C 120.0
C3B C3C C3D 120.0
C3E C3D C3C 120.0
C3D C3E C3F 120.0
C3E C3F C3A 120.0
C3H C3G C3L 120.0
C3H C3G P3 118.4(9)
C3L C3G P3 121.5(9)
C3I C3H C3G 120.0
C3H C3I C3J 120.0
C3K C3J C3I 120.0
C3J C3K C3L 120.0
C3K C3L C3G 120.0
C3N C3M C3R 120.0
C3N C3M P3 122.5(7)
C3R C3M P3 116.8(7)
C3M C3N C3O 120.0
C3N C3O C3P 120.0
C3Q C3P C3O 120.0
C3R C3Q C3P 120.0
C3Q C3R C3M 120.0
C4B C4A C4F 120.0
C4B C4A P4 120.3(7)
C4F C4A P4 119.7(7)
C4C C4B C4A 120.0
C4B C4C C4D 120.0
C4C C4D C4E 120.0
C4D C4E C4F 120.0
C4E C4F C4A 120.0
C4H C4G C4L 120.0
C4H C4G P4 117.9(6)
C4L C4G P4 122.0(6)
C4I C4H C4G 120.0
C4J C4I C4H 120.0
C4I C4J C4K 120.0
C4J C4K C4L 120.0
C4K C4L C4G 120.0
C4N C4M C4R 120.0
C4N C4M P4 115.7(7)
C4R C4M P4 124.3(7)
C4M C4N C4O 120.0
C4P C4O C4N 120.0
C4O C4P C4Q 120.0
C4R C4Q C4P 120.0
C4Q C4R C4M 120.0
C5B C5A C5F 120.0
C5B C5A P5 117.2(6)
C5F C5A P5 122.7(6)
C5C C5B C5A 120.0
C5D C5C C5B 120.0
C5E C5D C5C 120.0
C5D C5E C5F 120.0
C5E C5F C5A 120.0
C5H C5G C5L 120.0
C5H C5G P5 123.1(6)
C5L C5G P5 116.8(6)
C5G C5H C5I 120.0
C5J C5I C5H 120.0
C5I C5J C5K 120.0
C5L C5K C5J 120.0
C5K C5L C5G 120.0
C5N C5M C5R 120.0
C5N C5M P5 118.3(6)
C5R C5M P5 121.5(6)
C5O C5N C5M 120.0
C5P C5O C5N 120.0
C5O C5P C5Q 120.0
C5P C5Q C5R 120.0
C5Q C5R C5M 120.0
C6B C6A C6F 120.0
C6B C6A P6 117.3(7)
C6F C6A P6 122.7(7)
C6A C6B C6C 120.0
C6D C6C C6B 120.0
C6C C6D C6E 120.0
C6F C6E C6D 120.0
C6E C6F C6A 120.0
C6H C6G C6L 120.0
C6H C6G P6 117.1(7)
C6L C6G P6 122.6(7)
C6G C6H C6I 120.0
C6J C6I C6H 120.0
C6I C6J C6K 120.0
C6L C6K C6J 120.0
C6K C6L C6G 120.0
C6N C6M C6R 120.0
C6N C6M P6 120.6(7)
C6R C6M P6 119.4(7)
C6M C6N C6O 120.0
C6P C6O C6N 120.0
C6Q C6P C6O 120.0
C6P C6Q C6R 120.0
C6Q C6R C6M 120.0
C7B C7A C7F 120.0
C7B C7A P7 117.2(7)
C7F C7A P7 122.7(7)
C7C C7B C7A 120.0
C7D C7C C7B 120.0
C7E C7D C7C 120.0
C7D C7E C7F 120.0
C7E C7F C7A 120.0
C7H C7G C7L 120.0
C7H C7G P7 123.9(7)
C7L C7G P7 116.1(7)
C7G C7H C7I 120.0
C7H C7I C7J 120.0
C7K C7J C7I 120.0
C7J C7K C7L 120.0
C7K C7L C7G 120.0
C7N C7M C7R 120.0
C7N C7M P7 121.2(7)
C7R C7M P7 118.7(7)
C7O C7N C7M 120.0
C7P C7O C7N 120.0
C7O C7P C7Q 120.0
C7P C7Q C7R 120.0
C7Q C7R C7M 120.0
C8B C8A C8F 120.0
C8B C8A P8 118.4(8)
C8F C8A P8 121.2(8)
C8A C8B C8C 120.0
C8B C8C C8D 120.0
C8C C8D C8E 120.0
C8F C8E C8D 120.0
C8E C8F C8A 120.0
C8H C8G C8L 120.0
C8H C8G P8 123.0(7)
C8L C8G P8 116.9(7)
C8G C8H C8I 120.0
C8J C8I C8H 120.0
C8I C8J C8K 120.0
C8J C8K C8L 120.0
C8K C8L C8G 120.0
C8N C8M C8R 120.0
C8N C8M P8 118.2(10)
C8R C8M P8 121.8(10)
C8M C8N C8O 120.0
C8P C8O C8N 120.0
C8Q C8P C8O 120.0
C8R C8Q C8P 120.0
C8Q C8R C8M 120.0
O10 C14 C16 111(2)
O10 C14 C15 111(2)
C16 C14 C15 116(2)
C14 O10 C13 133(3)
O10 C13 C12 108(2)
O10 C13 C11 105.0(19)
C12 C13 C11 118(2)

loop_
_geom_bond_atom_site_label_1
_geom_bond_atom_site_label_2
_geom_bond_distance
Au1 P1 2.316(4)
Au1 Pd1 2.6803(13)
Au1 Ag1 2.9319(14)
Au1 Au6 2.9379(9)
Au1 Au2 2.9573(9)
Au1 Au5 2.9699(9)
Au1 Au7 3.0808(9)
Au2 P2 2.297(4)
Au2 Pd1 2.6965(14)
Au2 Au3 2.8323(9)
Au2 Ag1 2.8683(14)
Au2 Au7 2.8976(10)
Au3 P3 2.300(4)
Au3 Pd1 2.6967(14)
Au3 Au4 2.7881(9)
Au3 Ag1 2.9428(13)
Au3 Au8 3.0562(10)
Au4 P4 2.301(5)
Au4 Pd1 2.6916(14)
Au4 Ag2 2.8331(15)
Au4 Au5 2.8602(9)
Au4 Ag1 3.0026(13)
Au4 Au8 3.2416(10)
Au5 P5 2.293(4)
Au5 Pd1 2.6664(13)
Au5 Ag2 2.8276(14)
Au5 Au6 2.9223(10)
Au5 Ag1 3.0069(14)
Au6 P6 2.316(5)
Au6 Pd1 2.6905(14)
Au6 Ag2 2.8637(15)
Au6 Au7 2.9036(10)
Au7 P7 2.289(5)
Au7 Pd1 2.6650(14)
Au8 P8 2.286(4)
Au8 Pd1 2.6745(13)
Au8 Ag2 2.8311(14)
Ag1 Cl1 2.402(5)
Ag1 Pd1 2.7390(17)
Ag2 Cl2 2.412(5)
Ag2 Pd1 2.8060(17)
P1 C1A 1.815(8)
P1 C1M 1.829(9)
P1 C1G 1.840(9)
P2 C2G 1.803(9)
P2 C2A 1.818(9)
P2 C2M 1.841(10)
P3 C3A 1.810(9)
P3 C3G 1.829(11)
P3 C3M 1.840(10)
P4 C4A 1.825(8)
P4 C4G 1.826(9)
P4 C4M 1.836(10)
P5 C5G 1.824(8)
P5 C5A 1.833(9)
P5 C5M 1.835(8)
P6 C6A 1.825(10)
P6 C6M 1.826(9)
P6 C6G 1.850(10)
P7 C7A 1.826(10)
P7 C7G 1.831(10)
P7 C7M 1.835(10)
P8 C8M 1.794(12)
P8 C8G 1.819(10)
P8 C8A 1.820(11)
C1A C1B 1.3900
C1A C1F 1.3900
C1B C1C 1.3900
C1C C1D 1.3900
C1D C1E 1.3900
C1E C1F 1.3900
C1G C1H 1.3900
C1G C1L 1.3900
C1H C1I 1.3900
C1I C1J 1.3900
C1J C1K 1.3900
C1K C1L 1.3900
C1M C1N 1.3900
C1M C1R 1.3900
C1N C1O 1.3900
C1O C1P 1.3900
C1P C1Q 1.3900
C1Q C1R 1.3900
C2A C2B 1.3900
C2A C2F 1.3900
C2B C2C 1.3900
C2C C2D 1.3900
C2D C2E 1.3900
C2E C2F 1.3900
C2G C2H 1.3900
C2G C2L 1.3900
C2H C2I 1.3900
C2I C2J 1.3900
C2J C2K 1.3900
C2K C2L 1.3900
C2M C2N 1.3900
C2M C2R 1.3900
C2N C2O 1.3900
C2O C2P 1.3900
C2P C2Q 1.3900
C2Q C2R 1.3900
C3A C3B 1.3900
C3A C3F 1.3900
C3B C3C 1.3900
C3C C3D 1.3900
C3D C3E 1.3900
C3E C3F 1.3900
C3G C3H 1.3900
C3G C3L 1.3900
C3H C3I 1.3900
C3I C3J 1.3900
C3J C3K 1.3900
C3K C3L 1.3900
C3M C3N 1.3900
C3M C3R 1.3900
C3N C3O 1.3900
C3O C3P 1.3900
C3P C3Q 1.3900
C3Q C3R 1.3900
C4A C4B 1.3900
C4A C4F 1.3900
C4B C4C 1.3900
C4C C4D 1.3900
C4D C4E 1.3900
C4E C4F 1.3900
C4G C4H 1.3900
C4G C4L 1.3900
C4H C4I 1.3900
C4I C4J 1.3900
C4J C4K 1.3900
C4K C4L 1.3900
C4M C4N 1.3900
C4M C4R 1.3900
C4N C4O 1.3900
C4O C4P 1.3900
C4P C4Q 1.3900
C4Q C4R 1.3900
C5A C5B 1.3900
C5A C5F 1.3900
C5B C5C 1.3900
C5C C5D 1.3900
C5D C5E 1.3900
C5E C5F 1.3900
C5G C5H 1.3900
C5G C5L 1.3900
C5H C5I 1.3900
C5I C5J 1.3900
C5J C5K 1.3900
C5K C5L 1.3900
C5M C5N 1.3900
C5M C5R 1.3900
C5N C5O 1.3900
C5O C5P 1.3900
C5P C5Q 1.3900
C5Q C5R 1.3900
C6A C6B 1.3900
C6A C6F 1.3900
C6B C6C 1.3900
C6C C6D 1.3900
C6D C6E 1.3900
C6E C6F 1.3900
C6G C6H 1.3900
C6G C6L 1.3900
C6H C6I 1.3900
C6I C6J 1.3900
C6J C6K 1.3900
C6K C6L 1.3900
C6M C6N 1.3900
C6M C6R 1.3900
C6N C6O 1.3900
C6O C6P 1.3900
C6P C6Q 1.3900
C6Q C6R 1.3900
C7A C7B 1.3900
C7A C7F 1.3900
C7B C7C 1.3900
C7C C7D 1.3900
C7D C7E 1.3900
C7E C7F 1.3900
C7G C7H 1.3900
C7G C7L 1.3900
C7H C7I 1.3900
C7I C7J 1.3900
C7J C7K 1.3900
C7K C7L 1.3900
C7M C7N 1.3900
C7M C7R 1.3900
C7N C7O 1.3900
C7O C7P 1.3900
C7P C7Q 1.3900
C7Q C7R 1.3900
C8A C8B 1.3900
C8A C8F 1.3900
C8B C8C 1.3900
C8C C8D 1.3900
C8D C8E 1.3900
C8E C8F 1.3900
C8G C8H 1.3900
C8G C8L 1.3900
C8H C8I 1.3900
C8I C8J 1.3900
C8J C8K 1.3900
C8K C8L 1.3900
C8M C8N 1.3900
C8M C8R 1.3900
C8N C8O 1.3900
C8O C8P 1.3900
C8P C8Q 1.3900
C8Q C8R 1.3900
C16 C14 1.498(18)
C15 C14 1.548(18)
C14 O10 1.448(18)
O10 C13 1.472(18)
C13 C12 1.533(18)
C13 C11 1.538(18)
